data_7247783
loop_
_publ_author_name
'Krawczyk, Marta S.'
'Krawczyk, Monika K.'
'Majerz, Irena'

_publ_section_title
;
 Polymorphism of amantadinium niflumate
;
_journal_issue 48
_journal_name_full CrystEngComm
_journal_page_first 6748
_journal_page_last 6757
_journal_paper_doi 10.1039/D3CE00754E
_journal_volume 25
_journal_year 2023
_chemical_formula_moiety 'C13 H8 F3 N2 O2, C10 H18 N'
_chemical_formula_sum 'C23 H26 F3 N3 O2'
_chemical_formula_weight 433.47
_space_group_crystal_system monoclinic
_space_group_IT_number 14
_space_group_name_Hall '-P 2ybc'
_space_group_name_H-M_alt 'P 1 21/c 1'
_atom_sites_solution_hydrogens mixed
_audit_creation_method SHELXL-2014/7
_audit_update_record
;
2023-07-03 deposited with the CCDC.	2023-11-10 downloaded from the CCDC.
;
_cell_angle_alpha 90
_cell_angle_beta 108.29(3)
_cell_angle_gamma 90
_cell_formula_units_Z 4
_cell_length_a 16.953(6)
_cell_length_b 6.359(3)
_cell_length_c 20.573(6)
_cell_measurement_reflns_used 8748
_cell_measurement_temperature 100(2)
_cell_measurement_theta_max 73.24
_cell_measurement_theta_min 2.71
_cell_volume 2105.8(14)
_computing_cell_refinement 'CrysAlisPro 1.171.42.72a (Rigaku OD, 2022)'
_computing_data_collection 'CrysAlisPro 1.171.42.72a (Rigaku OD, 2022)'
_computing_data_reduction 'CrysAlisPro 1.171.42.72a (Rigaku OD, 2022)'
_computing_structure_refinement 'SHELXL-2014/7 (Sheldrick, 2014)'
_diffrn_ambient_temperature 100(2)
_diffrn_measured_fraction_theta_full 0.996
_diffrn_measured_fraction_theta_max 0.969
_diffrn_measurement_device_type 'XtaLAB Synergy R, DW system, HyPix-Arc 150'
_diffrn_radiation_type CuK\a
_diffrn_radiation_wavelength 1.54184
_diffrn_reflns_av_R_equivalents 0.0287
_diffrn_reflns_av_unetI/netI 0.0265
_diffrn_reflns_Laue_measured_fraction_full 0.996
_diffrn_reflns_Laue_measured_fraction_max 0.969
_diffrn_reflns_limit_h_max 20
_diffrn_reflns_limit_h_min -12
_diffrn_reflns_limit_k_max 7
_diffrn_reflns_limit_k_min -7
_diffrn_reflns_limit_l_max 25
_diffrn_reflns_limit_l_min -24
_diffrn_reflns_number 16441
_diffrn_reflns_point_group_measured_fraction_full 0.996
_diffrn_reflns_point_group_measured_fraction_max 0.969
_diffrn_reflns_theta_full 68.000
_diffrn_reflns_theta_max 73.031
_diffrn_reflns_theta_min 2.745
_exptl_absorpt_coefficient_mu 0.894
_exptl_absorpt_correction_T_max 1.000
_exptl_absorpt_correction_T_min 0.551
_exptl_crystal_colour colorless
_exptl_crystal_density_diffrn 1.367
_exptl_crystal_description needle
_exptl_crystal_F_000 912
_exptl_crystal_size_max 0.320
_exptl_crystal_size_mid 0.060
_exptl_crystal_size_min 0.040
_refine_diff_density_max 0.377
_refine_diff_density_min -0.334
_refine_diff_density_rms 0.051
_refine_ls_extinction_method none
_refine_ls_goodness_of_fit_ref 1.018
_refine_ls_hydrogen_treatment mixed
_refine_ls_matrix_type full
_refine_ls_number_parameters 328
_refine_ls_number_reflns 4076
_refine_ls_number_restraints 6
_refine_ls_restrained_S_all 1.027
_refine_ls_R_factor_all 0.0501
_refine_ls_R_factor_gt 0.0443
_refine_ls_shift/su_max 0.001
_refine_ls_shift/su_mean 0.000
_refine_ls_structure_factor_coef Fsqd
_refine_ls_weighting_details 'w=1/[\s^2^(Fo^2^)+(0.0715P)^2^+0.8293P] where P=(Fo^2^+2Fc^2^)/3'
_refine_ls_weighting_scheme calc
_refine_ls_wR_factor_gt 0.1178
_refine_ls_wR_factor_ref 0.1222
_reflns_Friedel_coverage 0.000
_reflns_number_gt 3577
_reflns_number_total 4076
_reflns_threshold_expression 'I > 2\s(I)'
_cod_data_source_file d3ce00754e2.cif
_cod_data_source_block I_polymorph
_cod_depositor_comments 'Adding full bibliography for 7247782--7247783.cif.'
_cod_original_sg_symbol_H-M 'P 21/c'
_cod_database_code 7247783
_shelx_shelxl_version_number 2014/7
_shelx_space_group_comment
;
The symmetry employed for this shelxl refinement is uniquely defined
by the following loop, which should always be used as a source of
symmetry information in preference to the above space-group names.
They are only intended as comments.
;
_shelx_estimated_absorpt_t_min 0.763
_shelx_estimated_absorpt_t_max 0.965

loop_
_space_group_symop_operation_xyz
'x, y, z'
'-x, y+1/2, -z+1/2'
'-x, -y, -z'
'x, -y-1/2, z-1/2'

loop_
_atom_site_label
_atom_site_type_symbol
_atom_site_fract_x
_atom_site_fract_y
_atom_site_fract_z
_atom_site_U_iso_or_equiv
_atom_site_adp_type
_atom_site_occupancy
_atom_site_site_symmetry_order
_atom_site_calc_flag
_atom_site_refinement_flags_posn
_atom_site_refinement_flags_adp
_atom_site_refinement_flags_occupancy
_atom_site_disorder_assembly
_atom_site_disorder_group
O1 O 0.48389(6) 0.90878(16) 0.33036(5) 0.0212(2) Uani 1 1 d . . . . .
O2 O 0.54342(6) 0.61034(16) 0.37796(5) 0.0243(2) Uani 1 1 d . . . . .
C1 C 0.53225(8) 0.8071(2) 0.37960(7) 0.0186(3) Uani 1 1 d . . . . .
C2 C 0.58051(8) 0.9265(2) 0.44260(6) 0.0184(3) Uani 1 1 d . . . . .
C3 C 0.65670(8) 0.8526(2) 0.48937(7) 0.0193(3) Uani 1 1 d . . . . .
N4 N 0.69881(7) 0.9613(2) 0.54540(6) 0.0225(3) Uani 1 1 d . . . . .
C5 C 0.66739(9) 1.1459(2) 0.55689(7) 0.0236(3) Uani 1 1 d . . . . .
H5 H 0.6974 1.2226 0.5966 0.028 Uiso 1 1 calc R U . . .
C6 C 0.59438(9) 1.2324(2) 0.51493(7) 0.0229(3) Uani 1 1 d . . . . .
H6 H 0.5745 1.3638 0.5253 0.027 Uiso 1 1 calc R U . . .
C7 C 0.55125(8) 1.1190(2) 0.45690(7) 0.0202(3) Uani 1 1 d . . . . .
H7 H 0.5010 1.1741 0.4266 0.024 Uiso 1 1 calc R U . . .
N1 N 0.68866(7) 0.6638(2) 0.47676(6) 0.0222(3) Uani 1 1 d . . . . .
H1N H 0.6535(10) 0.590(3) 0.4439(9) 0.027 Uiso 1 1 d . U . . .
C8 C 0.76918(8) 0.5819(2) 0.50259(7) 0.0210(3) Uani 1 1 d . . . . .
C9 C 0.83619(8) 0.6871(2) 0.54798(7) 0.0246(3) Uani 1 1 d . . . . .
H9 H 0.8290 0.8226 0.5647 0.029 Uiso 1 1 calc R U . . .
C10 C 0.91378(9) 0.5901(3) 0.56833(8) 0.0296(4) Uani 1 1 d . . . . .
C11 C 0.92656(9) 0.3925(3) 0.54537(9) 0.0328(4) Uani 1 1 d . . . . .
H11 H 0.9800 0.3291 0.5602 0.039 Uiso 1 1 calc R U . . .
C12 C 0.85951(9) 0.2887(3) 0.50020(8) 0.0308(4) Uani 1 1 d . . . . .
H12 H 0.8669 0.1528 0.4838 0.037 Uiso 1 1 calc R U . . .
C13 C 0.78206(9) 0.3823(2) 0.47896(7) 0.0243(3) Uani 1 1 d . . . . .
H13 H 0.7368 0.3101 0.4478 0.029 Uiso 1 1 calc R U . . .
C14 C 0.9810(4) 0.7233(8) 0.6092(3) 0.042(2) Uani 0.5 1 d D . P A 1
F1 F 0.96833(19) 0.8076(6) 0.66287(17) 0.0505(9) Uani 0.5 1 d D . P A 1
F2 F 1.0498(4) 0.6192(11) 0.6344(4) 0.123(3) Uani 0.5 1 d D . P A 1
F3 F 1.0030(2) 0.8812(6) 0.5779(2) 0.0494(8) Uani 0.5 1 d D . P A 1
C141 C 0.9866(3) 0.6949(10) 0.6227(3) 0.038(2) Uani 0.5 1 d D . P A 2
F11 F 0.9815(3) 0.6774(14) 0.6843(2) 0.160(4) Uani 0.5 1 d D . P A 2
F21 F 1.0591(3) 0.6168(7) 0.6278(2) 0.0406(9) Uani 0.5 1 d D . P A 2
F31 F 0.9865(4) 0.8967(8) 0.6105(5) 0.220(6) Uani 0.5 1 d D . P A 2
N3 N 0.45311(7) 0.3220(2) 0.28212(6) 0.0189(3) Uani 1 1 d . . . . .
H3NA H 0.4730(10) 0.330(3) 0.2441(9) 0.028 Uiso 1 1 d . U . . .
H3NB H 0.4686(10) 0.184(3) 0.3047(9) 0.028 Uiso 1 1 d . U . . .
H3NC H 0.4807(10) 0.429(3) 0.3143(9) 0.028 Uiso 1 1 d . U . . .
C1A C 0.36004(8) 0.3541(2) 0.25976(7) 0.0187(3) Uani 1 1 d . . . . .
C2A C 0.31717(8) 0.1576(2) 0.22237(7) 0.0229(3) Uani 1 1 d . . . . .
H2A H 0.3327 0.0338 0.2529 0.028 Uiso 1 1 calc R U . . .
H2B H 0.3348 0.1316 0.1815 0.028 Uiso 1 1 calc R U . . .
C3A C 0.22244(9) 0.1918(3) 0.20057(8) 0.0282(3) Uani 1 1 d . . . . .
H3A H 0.1935 0.0644 0.1758 0.034 Uiso 1 1 calc R U . . .
C4A C 0.19593(9) 0.2293(3) 0.26446(9) 0.0294(3) Uani 1 1 d . . . . .
H4A H 0.1350 0.2491 0.2509 0.035 Uiso 1 1 calc R U . . .
H4B H 0.2106 0.1054 0.2950 0.035 Uiso 1 1 calc R U . . .
C5A C 0.23983(9) 0.4249(2) 0.30234(7) 0.0241(3) Uani 1 1 d . . . . .
H5A H 0.2224 0.4492 0.3439 0.029 Uiso 1 1 calc R U . . .
C6A C 0.33445(8) 0.3906(2) 0.32403(7) 0.0217(3) Uani 1 1 d . . . . .
H6A H 0.3635 0.5155 0.3491 0.026 Uiso 1 1 calc R U . . .
H6B H 0.3499 0.2672 0.3548 0.026 Uiso 1 1 calc R U . . .
C7A C 0.33763(8) 0.5462(2) 0.21311(7) 0.0211(3) Uani 1 1 d . . . . .
H7A H 0.3555 0.5244 0.1722 0.025 Uiso 1 1 calc R U . . .
H7B H 0.3664 0.6721 0.2377 0.025 Uiso 1 1 calc R U . . .
C8A C 0.24298(9) 0.5794(2) 0.19123(7) 0.0234(3) Uani 1 1 d . . . . .
H8A H 0.2276 0.7044 0.1603 0.028 Uiso 1 1 calc R U . . .
C9A C 0.19949(9) 0.3828(3) 0.15323(8) 0.0290(4) Uani 1 1 d . . . . .
H9A H 0.1385 0.4037 0.1382 0.035 Uiso 1 1 calc R U . . .
H9B H 0.2167 0.3588 0.1121 0.035 Uiso 1 1 calc R U . . .
C10A C 0.21666(9) 0.6163(2) 0.25511(7) 0.0236(3) Uani 1 1 d . . . . .
H10A H 0.2448 0.7430 0.2796 0.028 Uiso 1 1 calc R U . . .
H10B H 0.1559 0.6399 0.2415 0.028 Uiso 1 1 calc R U . . .

loop_
_atom_site_aniso_label
_atom_site_aniso_U_11
_atom_site_aniso_U_22
_atom_site_aniso_U_33
_atom_site_aniso_U_23
_atom_site_aniso_U_13
_atom_site_aniso_U_12
O1 0.0224(5) 0.0231(5) 0.0165(5) 0.0013(4) 0.0039(4) 0.0017(4)
O2 0.0254(5) 0.0205(5) 0.0229(5) -0.0022(4) 0.0020(4) 0.0005(4)
C1 0.0180(6) 0.0219(7) 0.0174(6) 0.0004(5) 0.0077(5) -0.0007(5)
C2 0.0194(6) 0.0210(7) 0.0155(6) 0.0009(5) 0.0065(5) -0.0023(5)
C3 0.0202(6) 0.0217(7) 0.0170(6) 0.0011(5) 0.0072(5) -0.0024(5)
N4 0.0242(6) 0.0254(7) 0.0173(5) -0.0025(5) 0.0059(4) -0.0015(5)
C5 0.0263(7) 0.0274(8) 0.0176(6) -0.0045(6) 0.0075(5) -0.0030(6)
C6 0.0280(7) 0.0223(7) 0.0214(7) -0.0022(6) 0.0121(6) -0.0006(6)
C7 0.0207(6) 0.0235(7) 0.0176(6) 0.0022(5) 0.0078(5) -0.0001(5)
N1 0.0209(6) 0.0221(6) 0.0204(6) -0.0020(5) 0.0019(5) 0.0006(5)
C8 0.0209(7) 0.0252(7) 0.0177(6) 0.0034(5) 0.0075(5) 0.0008(5)
C9 0.0238(7) 0.0250(8) 0.0249(7) 0.0007(6) 0.0075(6) 0.0002(6)
C10 0.0209(7) 0.0349(9) 0.0314(8) -0.0007(7) 0.0060(6) 0.0008(6)
C11 0.0223(7) 0.0347(10) 0.0405(9) -0.0001(7) 0.0088(6) 0.0064(6)
C12 0.0298(8) 0.0283(8) 0.0367(8) -0.0015(7) 0.0141(7) 0.0030(6)
C13 0.0249(7) 0.0251(8) 0.0238(7) -0.0006(6) 0.0087(6) -0.0009(6)
C14 0.033(4) 0.044(4) 0.042(3) -0.009(2) 0.003(2) 0.017(2)
F1 0.0259(11) 0.081(3) 0.0415(19) -0.0390(16) 0.0064(12) -0.0062(16)
F2 0.030(3) 0.153(6) 0.153(6) -0.092(4) -0.019(3) 0.014(3)
F3 0.0347(13) 0.0444(19) 0.0691(16) -0.0130(13) 0.0160(12) -0.0212(12)
C141 0.008(2) 0.042(3) 0.053(3) -0.003(3) -0.0092(18) 0.003(2)
F11 0.100(4) 0.335(10) 0.053(3) -0.087(4) 0.036(3) -0.117(5)
F21 0.0106(15) 0.051(2) 0.0532(18) -0.0099(15) 0.0003(13) 0.0096(12)
F31 0.094(5) 0.042(3) 0.380(14) -0.015(6) -0.132(7) -0.002(3)
N3 0.0196(6) 0.0205(6) 0.0161(5) -0.0005(5) 0.0047(4) 0.0002(5)
C1A 0.0179(6) 0.0201(7) 0.0178(6) 0.0002(5) 0.0051(5) 0.0009(5)
C2A 0.0210(7) 0.0202(7) 0.0261(7) -0.0039(6) 0.0054(5) 0.0014(6)
C3A 0.0209(7) 0.0237(8) 0.0365(8) -0.0086(6) 0.0037(6) 0.0001(6)
C4A 0.0231(7) 0.0236(8) 0.0431(9) 0.0005(7) 0.0129(6) -0.0008(6)
C5A 0.0244(7) 0.0258(8) 0.0250(7) 0.0020(6) 0.0118(6) 0.0023(6)
C6A 0.0248(7) 0.0237(7) 0.0173(6) 0.0012(5) 0.0077(5) 0.0014(6)
C7A 0.0240(7) 0.0219(7) 0.0183(6) 0.0018(5) 0.0080(5) 0.0021(6)
C8A 0.0243(7) 0.0250(8) 0.0200(7) 0.0025(6) 0.0057(5) 0.0068(6)
C9A 0.0231(7) 0.0359(9) 0.0240(7) -0.0075(6) 0.0016(6) 0.0063(6)
C10A 0.0233(7) 0.0233(8) 0.0247(7) -0.0006(6) 0.0084(6) 0.0038(6)

loop_
_atom_type_symbol
_atom_type_description
_atom_type_scat_dispersion_real
_atom_type_scat_dispersion_imag
_atom_type_scat_source
C C 0.0181 0.0091 'International Tables Vol C Tables 4.2.6.8 and 6.1.1.4'
H H 0.0000 0.0000 'International Tables Vol C Tables 4.2.6.8 and 6.1.1.4'
N N 0.0311 0.0180 'International Tables Vol C Tables 4.2.6.8 and 6.1.1.4'
O O 0.0492 0.0322 'International Tables Vol C Tables 4.2.6.8 and 6.1.1.4'
F F 0.0727 0.0534 'International Tables Vol C Tables 4.2.6.8 and 6.1.1.4'

loop_
_geom_angle_atom_site_label_1
_geom_angle_atom_site_label_2
_geom_angle_atom_site_label_3
_geom_angle
_geom_angle_site_symmetry_1
_geom_angle_site_symmetry_3
_geom_angle_publ_flag
O1 C1 O2 123.29(13) . . ?
O1 C1 C2 118.25(13) . . ?
O2 C1 C2 118.43(12) . . ?
C7 C2 C3 117.13(13) . . ?
C7 C2 C1 119.65(12) . . ?
C3 C2 C1 123.22(13) . . ?
N4 C3 N1 118.50(13) . . ?
N4 C3 C2 122.34(13) . . ?
N1 C3 C2 119.16(12) . . ?
C5 N4 C3 117.97(12) . . ?
N4 C5 C6 124.46(13) . . ?
N4 C5 H5 117.8 . . ?
C6 C5 H5 117.8 . . ?
C5 C6 C7 117.20(14) . . ?
C5 C6 H6 121.4 . . ?
C7 C6 H6 121.4 . . ?
C2 C7 C6 120.89(13) . . ?
C2 C7 H7 119.6 . . ?
C6 C7 H7 119.6 . . ?
C3 N1 C8 130.39(13) . . ?
C3 N1 H1N 113.4(11) . . ?
C8 N1 H1N 115.9(11) . . ?
C9 C8 C13 118.95(13) . . ?
C9 C8 N1 124.62(14) . . ?
C13 C8 N1 116.41(13) . . ?
C10 C9 C8 118.90(15) . . ?
C10 C9 H9 120.5 . . ?
C8 C9 H9 120.5 . . ?
C11 C10 C9 122.25(15) . . ?
C11 C10 C14 123.2(2) . . ?
C9 C10 C14 114.2(2) . . ?
C11 C10 C141 117.9(3) . . ?
C9 C10 C141 119.7(3) . . ?
C10 C11 C12 118.51(15) . . ?
C10 C11 H11 120.7 . . ?
C12 C11 H11 120.7 . . ?
C13 C12 C11 120.26(16) . . ?
C13 C12 H12 119.9 . . ?
C11 C12 H12 119.9 . . ?
C12 C13 C8 121.13(14) . . ?
C12 C13 H13 119.4 . . ?
C8 C13 H13 119.4 . . ?
F2 C14 F1 103.7(6) . . ?
F2 C14 F3 103.2(5) . . ?
F1 C14 F3 104.5(4) . . ?
F2 C14 C10 112.1(5) . . ?
F1 C14 C10 114.9(4) . . ?
F3 C14 C10 117.0(5) . . ?
F21 C141 F11 103.8(5) . . ?
F21 C141 F31 109.5(5) . . ?
F11 C141 F31 105.9(5) . . ?
F21 C141 C10 114.7(4) . . ?
F11 C141 C10 112.9(4) . . ?
F31 C141 C10 109.5(5) . . ?
C1A N3 H3NA 110.5(10) . . ?
C1A N3 H3NB 111.1(10) . . ?
H3NA N3 H3NB 108.9(14) . . ?
C1A N3 H3NC 110.3(10) . . ?
H3NA N3 H3NC 108.0(15) . . ?
H3NB N3 H3NC 107.9(14) . . ?
N3 C1A C7A 109.21(11) . . ?
N3 C1A C2A 109.22(11) . . ?
C7A C1A C2A 110.68(12) . . ?
N3 C1A C6A 107.98(11) . . ?
C7A C1A C6A 109.84(11) . . ?
C2A C1A C6A 109.86(11) . . ?
C1A C2A C3A 108.59(12) . . ?
C1A C2A H2A 110.0 . . ?
C3A C2A H2A 110.0 . . ?
C1A C2A H2B 110.0 . . ?
C3A C2A H2B 110.0 . . ?
H2A C2A H2B 108.4 . . ?
C9A C3A C4A 109.75(13) . . ?
C9A C3A C2A 109.34(13) . . ?
C4A C3A C2A 109.32(12) . . ?
C9A C3A H3A 109.5 . . ?
C4A C3A H3A 109.5 . . ?
C2A C3A H3A 109.5 . . ?
C5A C4A C3A 109.61(12) . . ?
C5A C4A H4A 109.7 . . ?
C3A C4A H4A 109.7 . . ?
C5A C4A H4B 109.7 . . ?
C3A C4A H4B 109.7 . . ?
H4A C4A H4B 108.2 . . ?
C10A C5A C4A 109.64(12) . . ?
C10A C5A C6A 109.47(12) . . ?
C4A C5A C6A 109.16(12) . . ?
C10A C5A H5A 109.5 . . ?
C4A C5A H5A 109.5 . . ?
C6A C5A H5A 109.5 . . ?
C1A C6A C5A 108.82(11) . . ?
C1A C6A H6A 109.9 . . ?
C5A C6A H6A 109.9 . . ?
C1A C6A H6B 109.9 . . ?
C5A C6A H6B 109.9 . . ?
H6A C6A H6B 108.3 . . ?
C1A C7A C8A 108.93(11) . . ?
C1A C7A H7A 109.9 . . ?
C8A C7A H7A 109.9 . . ?
C1A C7A H7B 109.9 . . ?
C8A C7A H7B 109.9 . . ?
H7A C7A H7B 108.3 . . ?
C10A C8A C9A 109.81(12) . . ?
C10A C8A C7A 109.13(11) . . ?
C9A C8A C7A 109.11(12) . . ?
C10A C8A H8A 109.6 . . ?
C9A C8A H8A 109.6 . . ?
C7A C8A H8A 109.6 . . ?
C3A C9A C8A 109.69(12) . . ?
C3A C9A H9A 109.7 . . ?
C8A C9A H9A 109.7 . . ?
C3A C9A H9B 109.7 . . ?
C8A C9A H9B 109.7 . . ?
H9A C9A H9B 108.2 . . ?
C5A C10A C8A 109.69(12) . . ?
C5A C10A H10A 109.7 . . ?
C8A C10A H10A 109.7 . . ?
C5A C10A H10B 109.7 . . ?
C8A C10A H10B 109.7 . . ?
H10A C10A H10B 108.2 . . ?

loop_
_geom_bond_atom_site_label_1
_geom_bond_atom_site_label_2
_geom_bond_distance
_geom_bond_site_symmetry_2
_geom_bond_publ_flag
O1 C1 1.2632(17) . ?
O2 C1 1.2672(19) . ?
C1 C2 1.5033(19) . ?
C2 C7 1.387(2) . ?
C2 C3 1.4264(19) . ?
C3 N4 1.3415(19) . ?
C3 N1 1.3748(19) . ?
N4 C5 1.341(2) . ?
C5 C6 1.381(2) . ?
C5 H5 0.9500 . ?
C6 C7 1.390(2) . ?
C6 H6 0.9500 . ?
C7 H7 0.9500 . ?
N1 C8 1.4006(19) . ?
N1 H1N 0.883(18) . ?
C8 C9 1.394(2) . ?
C8 C13 1.401(2) . ?
C9 C10 1.393(2) . ?
C9 H9 0.9500 . ?
C10 C11 1.384(2) . ?
C10 C14 1.456(7) . ?
C10 C141 1.534(6) . ?
C11 C12 1.389(2) . ?
C11 H11 0.9500 . ?
C12 C13 1.382(2) . ?
C12 H12 0.9500 . ?
C13 H13 0.9500 . ?
C14 F2 1.299(4) . ?
C14 F1 1.305(5) . ?
C14 F3 1.309(6) . ?
C141 F21 1.299(4) . ?
C141 F11 1.302(5) . ?
C141 F31 1.307(6) . ?
N3 C1A 1.5124(17) . ?
N3 H3NA 0.945(19) . ?
N3 H3NB 0.991(19) . ?
N3 H3NC 0.964(19) . ?
C1A C7A 1.526(2) . ?
C1A C2A 1.526(2) . ?
C1A C6A 1.5329(18) . ?
C2A C3A 1.5413(19) . ?
C2A H2A 0.9900 . ?
C2A H2B 0.9900 . ?
C3A C9A 1.529(2) . ?
C3A C4A 1.535(2) . ?
C3A H3A 1.0000 . ?
C4A C5A 1.531(2) . ?
C4A H4A 0.9900 . ?
C4A H4B 0.9900 . ?
C5A C10A 1.530(2) . ?
C5A C6A 1.540(2) . ?
C5A H5A 1.0000 . ?
C6A H6A 0.9900 . ?
C6A H6B 0.9900 . ?
C7A C8A 1.5390(19) . ?
C7A H7A 0.9900 . ?
C7A H7B 0.9900 . ?
C8A C10A 1.5327(19) . ?
C8A C9A 1.535(2) . ?
C8A H8A 1.0000 . ?
C9A H9A 0.9900 . ?
C9A H9B 0.9900 . ?
C10A H10A 0.9900 . ?
C10A H10B 0.9900 . ?

loop_
_geom_hbond_atom_site_label_D
_geom_hbond_atom_site_label_H
_geom_hbond_atom_site_label_A
_geom_hbond_distance_DH
_geom_hbond_distance_HA
_geom_hbond_distance_DA
_geom_hbond_angle_DHA
_geom_hbond_site_symmetry_A
N1 H1N O2 0.883(18) 1.937(17) 2.6774(19) 140.6(16) .
C9 H9 N4 0.95 2.29 2.897(2) 120.8 .
N3 H3NA O1 0.945(19) 1.958(19) 2.8899(17) 168.2(16) 2_645
N3 H3NB O1 0.991(19) 1.82(2) 2.800(2) 168.8(16) 1_545
N3 H3NC O2 0.964(19) 1.815(19) 2.7745(18) 173.0(16) .

loop_
_geom_torsion_atom_site_label_1
_geom_torsion_atom_site_label_2
_geom_torsion_atom_site_label_3
_geom_torsion_atom_site_label_4
_geom_torsion
_geom_torsion_site_symmetry_1
_geom_torsion_site_symmetry_2
_geom_torsion_site_symmetry_3
_geom_torsion_site_symmetry_4
_geom_torsion_publ_flag
O1 C1 C2 C7 23.61(18) . . . . ?
O2 C1 C2 C7 -157.88(12) . . . . ?
O1 C1 C2 C3 -155.91(12) . . . . ?
O2 C1 C2 C3 22.60(19) . . . . ?
C7 C2 C3 N4 0.60(19) . . . . ?
C1 C2 C3 N4 -179.87(12) . . . . ?
C7 C2 C3 N1 -179.13(12) . . . . ?
C1 C2 C3 N1 0.40(19) . . . . ?
N1 C3 N4 C5 179.48(12) . . . . ?
C2 C3 N4 C5 -0.25(19) . . . . ?
C3 N4 C5 C6 0.1(2) . . . . ?
N4 C5 C6 C7 -0.2(2) . . . . ?
C3 C2 C7 C6 -0.75(19) . . . . ?
C1 C2 C7 C6 179.71(12) . . . . ?
C5 C6 C7 C2 0.6(2) . . . . ?
N4 C3 N1 C8 -18.2(2) . . . . ?
C2 C3 N1 C8 161.57(13) . . . . ?
C3 N1 C8 C9 -1.3(2) . . . . ?
C3 N1 C8 C13 -179.61(13) . . . . ?
C13 C8 C9 C10 0.0(2) . . . . ?
N1 C8 C9 C10 -178.22(13) . . . . ?
C8 C9 C10 C11 -0.4(2) . . . . ?
C8 C9 C10 C14 173.1(3) . . . . ?
C8 C9 C10 C141 -175.0(3) . . . . ?
C9 C10 C11 C12 0.4(2) . . . . ?
C14 C10 C11 C12 -172.6(3) . . . . ?
C141 C10 C11 C12 175.0(3) . . . . ?
C10 C11 C12 C13 0.0(2) . . . . ?
C11 C12 C13 C8 -0.4(2) . . . . ?
C9 C8 C13 C12 0.4(2) . . . . ?
N1 C8 C13 C12 178.78(13) . . . . ?
C11 C10 C14 F2 -14.9(7) . . . . ?
C9 C10 C14 F2 171.7(5) . . . . ?
C11 C10 C14 F1 -132.9(4) . . . . ?
C9 C10 C14 F1 53.6(6) . . . . ?
C11 C10 C14 F3 104.1(4) . . . . ?
C9 C10 C14 F3 -69.4(4) . . . . ?
C11 C10 C141 F21 18.9(5) . . . . ?
C9 C10 C141 F21 -166.3(3) . . . . ?
C11 C10 C141 F11 -99.7(6) . . . . ?
C9 C10 C141 F11 75.0(7) . . . . ?
C11 C10 C141 F31 142.5(5) . . . . ?
C9 C10 C141 F31 -42.7(6) . . . . ?
N3 C1A C2A C3A 179.45(11) . . . . ?
C7A C1A C2A C3A -60.28(15) . . . . ?
C6A C1A C2A C3A 61.18(15) . . . . ?
C1A C2A C3A C9A 59.86(15) . . . . ?
C1A C2A C3A C4A -60.32(16) . . . . ?
C9A C3A C4A C5A -59.60(16) . . . . ?
C2A C3A C4A C5A 60.32(16) . . . . ?
C3A C4A C5A C10A 59.72(15) . . . . ?
C3A C4A C5A C6A -60.20(15) . . . . ?
N3 C1A C6A C5A 179.68(11) . . . . ?
C7A C1A C6A C5A 60.67(15) . . . . ?
C2A C1A C6A C5A -61.29(15) . . . . ?
C10A C5A C6A C1A -59.79(15) . . . . ?
C4A C5A C6A C1A 60.23(15) . . . . ?
N3 C1A C7A C8A -179.35(11) . . . . ?
C2A C1A C7A C8A 60.37(14) . . . . ?
C6A C1A C7A C8A -61.11(14) . . . . ?
C1A C7A C8A C10A 60.42(15) . . . . ?
C1A C7A C8A C9A -59.56(15) . . . . ?
C4A C3A C9A C8A 59.22(15) . . . . ?
C2A C3A C9A C8A -60.69(15) . . . . ?
C10A C8A C9A C3A -59.13(15) . . . . ?
C7A C8A C9A C3A 60.44(15) . . . . ?
C4A C5A C10A C8A -59.64(15) . . . . ?
C6A C5A C10A C8A 60.08(15) . . . . ?
C9A C8A C10A C5A 59.32(15) . . . . ?
C7A C8A C10A C5A -60.24(15) . . . . ?
